data_7216943
loop_
_publ_author_name
'Alder, Roger W.'
'Butts, Craig P.'
'Orpen, A. Guy'
'Read, David'

_publ_section_title
;
 Bridgehead phosphorus chemistry: in--out inversion, intrabridgehead
 P&#x200A;&#x200A;&#x00B7;&#x2005;&#x00B7;&#x2005;&#x00B7;&#x200A;&#x200A;P
 bonding, and reactivity
;
_journal_issue 3
_journal_name_full 'Journal of the Chemical Society, Perkin Transactions 2'
_journal_page_first 288
_journal_paper_doi 10.1039/b009007g
_journal_year 2001
_chemical_formula_sum 'C20 H31 F3 O3 P2 S'
_chemical_formula_weight 470.45
_chemical_name_systematic
; 
? 
;
_space_group_IT_number 33
_symmetry_cell_setting orthorhombic
_symmetry_space_group_name_Hall 'P 2c -2n'
_symmetry_space_group_name_H-M 'P n a 21'
_atom_sites_solution_hydrogens geom
_atom_sites_solution_primary direct
_atom_sites_solution_secondary difmap
_audit_creation_method SHELXL-97
_cell_angle_alpha 90.00
_cell_angle_beta 90.00
_cell_angle_gamma 90.00
_cell_formula_units_Z 4
_cell_length_a 12.1709(12)
_cell_length_b 21.173(3)
_cell_length_c 8.6510(7)
_cell_measurement_reflns_used 375
_cell_measurement_temperature 173(2)
_cell_measurement_theta_max 27.5
_cell_measurement_theta_min 1.75
_cell_volume 2229.3(4)
_computing_cell_refinement 'SMART (Siemens, 1995b)'
_computing_data_collection 'SMART (Siemens, 1995b)'
_computing_data_reduction 'SMART (Siemens, 1995b)'
_computing_molecular_graphics 'SHELXTL (Siemens, 1995a)'
_computing_publication_material 'SHELXTL (Siemens, 1995a)'
_computing_structure_refinement 'SHELXTL (Siemens, 1995a)'
_computing_structure_solution 'SHELXTL (Siemens, 1995a)'
_diffrn_ambient_temperature 173(2)
_diffrn_measured_fraction_theta_full 0.996
_diffrn_measured_fraction_theta_max 0.996
_diffrn_measurement_device 'Siemens SMART Area Detector'
_diffrn_measurement_method '\w rotation with narrow frames'
_diffrn_radiation_monochromator graphite
_diffrn_radiation_source 'fine-focus sealed tube'
_diffrn_radiation_type MoK\a
_diffrn_radiation_wavelength 0.71073
_diffrn_reflns_av_R_equivalents 0.0181
_diffrn_reflns_av_sigmaI/netI 0.0249
_diffrn_reflns_limit_h_max 15
_diffrn_reflns_limit_h_min -14
_diffrn_reflns_limit_k_max 27
_diffrn_reflns_limit_k_min -23
_diffrn_reflns_limit_l_max 11
_diffrn_reflns_limit_l_min -11
_diffrn_reflns_number 13743
_diffrn_reflns_theta_full 27.48
_diffrn_reflns_theta_max 27.48
_diffrn_reflns_theta_min 1.92
_exptl_absorpt_coefficient_mu 0.333
_exptl_absorpt_correction_type none
_exptl_crystal_colour colourless
_exptl_crystal_density_diffrn 1.402
_exptl_crystal_density_method 'not measured'
_exptl_crystal_description Rectangular
_exptl_crystal_F_000 992
_exptl_crystal_size_max .6
_exptl_crystal_size_mid .56
_exptl_crystal_size_min .54
_refine_diff_density_max 1.100
_refine_diff_density_min -0.367
_refine_diff_density_rms 0.052
_refine_ls_abs_structure_details 'Flack H D (1983), Acta Cryst. A39, 876-881, 2256 Friedel Pairs'
_refine_ls_abs_structure_Flack 0.00(7)
_refine_ls_extinction_method none
_refine_ls_goodness_of_fit_ref 1.045
_refine_ls_hydrogen_treatment mixed
_refine_ls_matrix_type full
_refine_ls_number_parameters 263
_refine_ls_number_reflns 4984
_refine_ls_number_restraints 1
_refine_ls_restrained_S_all 1.045
_refine_ls_R_factor_all 0.0326
_refine_ls_R_factor_gt 0.0303
_refine_ls_shift/su_max 0.001
_refine_ls_shift/su_mean 0.000
_refine_ls_structure_factor_coef Fsqd
_refine_ls_weighting_details 'calc w=1/[\s^2^(Fo^2^)+(0.0558P)^2^+0.2684P] where P=(Fo^2^+2Fc^2^)/3'
_refine_ls_weighting_scheme calc
_refine_ls_wR_factor_gt 0.0843
_refine_ls_wR_factor_ref 0.0855
_reflns_number_gt 4655
_reflns_number_total 4984
_reflns_threshold_expression >2sigma(I)
_cod_data_source_file b009007g.txt
_cod_data_source_block fffb
_cod_depositor_comments
;
The following automatic conversions were performed:

'_symmetry_cell_setting' value 'Orthorhombic' changed to
'orthorhombic' according to
/usr/data/users/saulius/automatic-downloads/retrospective/RSC/lib/dictionaries/cif_core.dic
dictionary named 'cif_core.dic' version 2.4.2 from 2011-04-26.

Automatic conversion script
Id: cif_fix_values 2281 2013-09-26 08:29:07Z andrius 
;
_cod_original_cell_volume 2229.4(4)
_cod_original_sg_symbol_H-M Pna2(1)
_cod_database_code 7216943

loop_
_symmetry_equiv_pos_as_xyz
'x, y, z'
'-x, -y, z+1/2'
'x+1/2, -y+1/2, z'
'-x+1/2, y+1/2, z+1/2'

loop_
_atom_site_label
_atom_site_type_symbol
_atom_site_fract_x
_atom_site_fract_y
_atom_site_fract_z
_atom_site_U_iso_or_equiv
_atom_site_adp_type
_atom_site_occupancy
_atom_site_symmetry_multiplicity
_atom_site_calc_flag
_atom_site_refinement_flags
P1 P 0.60567(4) 0.35518(2) 0.31355(6) 0.01909(11) Uani 1 1 d .
S1 S 0.16994(5) 0.35044(2) 0.49569(7) 0.02920(13) Uani 1 1 d .
F1 F 0.28119(14) 0.44046(10) 0.3605(3) 0.0729(6) Uani 1 1 d .
O1 O 0.24602(17) 0.30495(10) 0.4384(3) 0.0600(6) Uani 1 1 d .
O2 O 0.05689(14) 0.33175(8) 0.4796(2) 0.0413(4) Uani 1 1 d .
C2 C 0.73125(16) 0.32326(9) 0.2262(3) 0.0233(4) Uani 1 1 d .
H2A H 0.7858 0.3177 0.3100 0.028 Uiso 1 1 calc R
H2B H 0.7137 0.2806 0.1863 0.028 Uiso 1 1 calc R
F2 F 0.16532(16) 0.39563(9) 0.21203(19) 0.0558(4) Uani 1 1 d .
F3 F 0.11036(14) 0.46071(7) 0.3841(2) 0.0505(4) Uani 1 1 d .
O3 O 0.19610(17) 0.38000(8) 0.6393(2) 0.0428(4) Uani 1 1 d .
C3 C 0.78765(18) 0.35999(10) 0.0951(3) 0.0260(4) Uani 1 1 d .
H3A H 0.7323 0.3875 0.0454 0.031 Uiso 1 1 calc R
H3B H 0.8130 0.3293 0.0164 0.031 Uiso 1 1 calc R
C4 C 0.88641(17) 0.40121(10) 0.1435(3) 0.0299(5) Uani 1 1 d .
H4A H 0.9328 0.3769 0.2163 0.036 Uiso 1 1 calc R
H4B H 0.9313 0.4105 0.0508 0.036 Uiso 1 1 calc R
C5 C 0.85392(17) 0.46355(10) 0.2199(3) 0.0267(4) Uani 1 1 d .
H5A H 0.8188 0.4913 0.1423 0.032 Uiso 1 1 calc R
H5B H 0.9207 0.4851 0.2585 0.032 Uiso 1 1 calc R
P6 P 0.75904(4) 0.45070(2) 0.38055(7) 0.01927(11) Uani 1 1 d .
C7 C 0.69747(16) 0.52823(9) 0.4157(3) 0.0239(4) Uani 1 1 d .
H7A H 0.6725 0.5311 0.5244 0.029 Uiso 1 1 calc R
H7B H 0.7528 0.5617 0.3979 0.029 Uiso 1 1 calc R
C8 C 0.59975(16) 0.53765(9) 0.3068(3) 0.0253(4) Uani 1 1 d .
H8A H 0.5625 0.5777 0.3341 0.030 Uiso 1 1 calc R
H8B H 0.6277 0.5419 0.1998 0.030 Uiso 1 1 calc R
C9 C 0.51522(15) 0.48422(9) 0.3109(3) 0.0253(4) Uani 1 1 d .
H9A H 0.4446 0.5012 0.2723 0.030 Uiso 1 1 calc R
H9B H 0.5040 0.4720 0.4202 0.030 Uiso 1 1 calc R
C10 C 0.54185(16) 0.42352(9) 0.2180(3) 0.0229(4) Uani 1 1 d .
H10A H 0.5906 0.4360 0.1316 0.027 Uiso 1 1 calc R
H10B H 0.4722 0.4087 0.1713 0.027 Uiso 1 1 calc R
C11 C 0.59944(19) 0.35364(10) 0.5262(2) 0.0278(5) Uani 1 1 d .
H11A H 0.5677 0.3944 0.5603 0.033 Uiso 1 1 calc R
H11B H 0.5465 0.3203 0.5558 0.033 Uiso 1 1 calc R
C12 C 0.7052(2) 0.34270(11) 0.6210(3) 0.0311(5) Uani 1 1 d .
H12A H 0.6853 0.3178 0.7138 0.037 Uiso 1 1 calc R
H12B H 0.7554 0.3164 0.5582 0.037 Uiso 1 1 calc R
C13 C 0.76910(19) 0.40112(11) 0.6748(3) 0.0302(5) Uani 1 1 d .
H13A H 0.8167 0.3889 0.7626 0.036 Uiso 1 1 calc R
H13B H 0.7160 0.4329 0.7132 0.036 Uiso 1 1 calc R
C14 C 0.84093(18) 0.43200(11) 0.5497(3) 0.0275(4) Uani 1 1 d .
H14A H 0.9010 0.4028 0.5203 0.033 Uiso 1 1 calc R
H14B H 0.8744 0.4711 0.5911 0.033 Uiso 1 1 calc R
C15 C 0.50325(17) 0.29256(9) 0.2708(2) 0.0243(4) Uani 1 1 d .
H15A H 0.5282 0.2531 0.3212 0.029 Uiso 1 1 calc R
H15B H 0.4329 0.3048 0.3199 0.029 Uiso 1 1 calc R
C16 C 0.48099(16) 0.27826(9) 0.1036(3) 0.0231(4) Uani 1 1 d .
C17 C 0.39253(18) 0.30596(9) 0.0259(3) 0.0298(5) Uani 1 1 d .
H17 H 0.3463 0.3348 0.0793 0.036 Uiso 1 1 calc R
C18 C 0.3710(2) 0.29199(11) -0.1289(3) 0.0392(6) Uani 1 1 d .
H18 H 0.3111 0.3117 -0.1802 0.047 Uiso 1 1 calc R
C19 C 0.4364(2) 0.24964(12) -0.2075(3) 0.0410(6) Uani 1 1 d .
H19 H 0.4223 0.2404 -0.3132 0.049 Uiso 1 1 calc R
C20 C 0.52323(19) 0.22046(12) -0.1312(3) 0.0403(6) Uani 1 1 d .
H20 H 0.5678 0.1906 -0.1841 0.048 Uiso 1 1 calc R
C21 C 0.54459(18) 0.23485(11) 0.0212(3) 0.0306(5) Uani 1 1 d .
H21 H 0.6043 0.2147 0.0717 0.037 Uiso 1 1 calc R
C22 C 0.18230(18) 0.41476(11) 0.3567(3) 0.0323(5) Uani 1 1 d .

loop_
_atom_site_aniso_label
_atom_site_aniso_U_11
_atom_site_aniso_U_22
_atom_site_aniso_U_33
_atom_site_aniso_U_23
_atom_site_aniso_U_13
_atom_site_aniso_U_12
P1 0.0219(2) 0.0171(2) 0.0183(2) 0.00208(19) 0.0009(2) 0.00158(17)
S1 0.0342(3) 0.0217(2) 0.0317(3) -0.0015(2) 0.0022(2) 0.0012(2)
F1 0.0486(9) 0.0888(14) 0.0813(15) 0.0323(12) -0.0051(10) -0.0416(10)
O1 0.0577(12) 0.0418(11) 0.0805(17) -0.0006(11) 0.0160(11) 0.0220(9)
O2 0.0380(9) 0.0401(9) 0.0457(10) -0.0030(9) 0.0057(8) -0.0140(7)
C2 0.0230(9) 0.0197(9) 0.0273(11) -0.0012(8) 0.0012(8) 0.0046(7)
F2 0.0784(12) 0.0630(11) 0.0259(8) -0.0011(7) 0.0094(8) -0.0094(9)
F3 0.0685(10) 0.0363(7) 0.0468(9) 0.0064(7) -0.0090(9) 0.0118(7)
O3 0.0613(11) 0.0349(9) 0.0320(9) 0.0038(7) -0.0182(8) -0.0108(8)
C3 0.0295(10) 0.0288(11) 0.0197(10) -0.0014(8) 0.0060(8) 0.0073(9)
C4 0.0281(10) 0.0302(11) 0.0313(12) 0.0020(9) 0.0108(9) 0.0021(9)
C5 0.0249(10) 0.0263(10) 0.0290(11) 0.0036(9) 0.0069(9) -0.0015(8)
P6 0.0196(2) 0.0195(2) 0.0186(2) 0.00047(19) 0.0004(2) 0.00233(18)
C7 0.0231(9) 0.0202(9) 0.0283(11) -0.0032(8) -0.0013(8) 0.0018(8)
C8 0.0263(9) 0.0173(8) 0.0325(11) -0.0005(9) -0.0057(9) 0.0029(7)
C9 0.0213(9) 0.0185(8) 0.0361(11) -0.0015(8) -0.0004(9) 0.0039(7)
C10 0.0223(9) 0.0171(9) 0.0293(11) 0.0005(8) -0.0072(8) 0.0026(7)
C11 0.0341(11) 0.0316(11) 0.0175(11) 0.0031(8) 0.0040(8) -0.0049(9)
C12 0.0457(13) 0.0281(11) 0.0196(10) 0.0081(8) -0.0018(9) 0.0034(10)
C13 0.0383(12) 0.0344(12) 0.0179(10) -0.0003(8) -0.0052(9) 0.0075(9)
C14 0.0251(10) 0.0313(11) 0.0261(11) 0.0003(9) -0.0030(8) 0.0067(8)
C15 0.0259(9) 0.0205(9) 0.0265(11) 0.0036(7) 0.0023(8) -0.0035(8)
C16 0.0249(9) 0.0153(8) 0.0292(11) 0.0032(8) 0.0024(8) -0.0051(7)
C17 0.0312(11) 0.0171(9) 0.0411(13) 0.0007(9) -0.0062(9) -0.0034(8)
C18 0.0453(13) 0.0277(11) 0.0446(14) 0.0109(10) -0.0158(12) -0.0142(10)
C19 0.0526(15) 0.0441(14) 0.0264(13) 0.0025(10) -0.0019(11) -0.0270(12)
C20 0.0367(12) 0.0432(13) 0.0410(13) -0.0139(12) 0.0117(11) -0.0144(11)
C21 0.0253(10) 0.0273(10) 0.0393(14) -0.0033(9) 0.0010(9) -0.0018(9)
C22 0.0321(10) 0.0357(12) 0.0291(12) 0.0032(9) -0.0002(9) -0.0082(9)

loop_
_atom_type_symbol
_atom_type_description
_atom_type_scat_dispersion_real
_atom_type_scat_dispersion_imag
_atom_type_scat_source
C C 0.0033 0.0016 'International Tables Vol C Tables 4.2.6.8 and 6.1.1.4'
H H 0.0000 0.0000 'International Tables Vol C Tables 4.2.6.8 and 6.1.1.4'
O O 0.0106 0.0060 'International Tables Vol C Tables 4.2.6.8 and 6.1.1.4'
F F 0.0171 0.0103 'International Tables Vol C Tables 4.2.6.8 and 6.1.1.4'
P P 0.1023 0.0942 'International Tables Vol C Tables 4.2.6.8 and 6.1.1.4'
S S 0.1246 0.1234 'International Tables Vol C Tables 4.2.6.8 and 6.1.1.4'

loop_
_geom_angle_atom_site_label_1
_geom_angle_atom_site_label_2
_geom_angle_atom_site_label_3
_geom_angle
C2 P1 C10 117.18(10)
C2 P1 C11 116.07(10)
C10 P1 C11 116.47(10)
C2 P1 C15 102.37(10)
C10 P1 C15 100.89(9)
C11 P1 C15 99.12(10)
O1 S1 O3 117.02(14)
O1 S1 O2 113.70(13)
O3 S1 O2 114.72(12)
O1 S1 C22 102.82(13)
O3 S1 C22 103.19(11)
O2 S1 C22 102.76(11)
C3 C2 P1 119.33(14)
C2 C3 C4 115.70(19)
C5 C4 C3 113.85(17)
C4 C5 P6 111.33(15)
C14 P6 C5 107.37(10)
C14 P6 C7 106.65(10)
C5 P6 C7 104.58(10)
C8 C7 P6 109.43(14)
C9 C8 C7 114.33(17)
C8 C9 C10 117.43(17)
C9 C10 P1 120.52(16)
C12 C11 P1 119.96(16)
C13 C12 C11 117.58(18)
C12 C13 C14 114.73(19)
C13 C14 P6 110.37(15)
C16 C15 P1 117.16(14)
C21 C16 C17 117.2(2)
C21 C16 C15 121.59(19)
C17 C16 C15 121.1(2)
C18 C17 C16 121.1(2)
C19 C18 C17 120.1(2)
C18 C19 C20 119.6(2)
C21 C20 C19 120.0(2)
C20 C21 C16 121.9(2)
F1 C22 F3 107.1(2)
F1 C22 F2 106.8(2)
F3 C22 F2 106.7(2)
F1 C22 S1 111.51(18)
F3 C22 S1 112.01(17)
F2 C22 S1 112.33(17)

loop_
_geom_bond_atom_site_label_1
_geom_bond_atom_site_label_2
_geom_bond_distance
P1 C2 1.834(2)
P1 C10 1.839(2)
P1 C11 1.842(2)
P1 C15 1.857(2)
S1 O1 1.425(2)
S1 O3 1.4270(19)
S1 O2 1.4384(18)
S1 C22 1.823(2)
F1 C22 1.321(3)
C2 C3 1.537(3)
F2 C22 1.332(3)
F3 C22 1.330(3)
C3 C4 1.543(3)
C4 C5 1.528(3)
C5 P6 1.827(2)
P6 C14 1.814(2)
P6 C7 1.830(2)
C7 C8 1.531(3)
C8 C9 1.529(3)
C9 C10 1.550(3)
C11 C12 1.544(3)
C12 C13 1.533(3)
C13 C14 1.537(3)
C15 C16 1.503(3)
C16 C21 1.397(3)
C16 C17 1.398(3)
C17 C18 1.397(4)
C18 C19 1.379(4)
C19 C20 1.391(4)
C20 C21 1.378(4)
